data_2312462
loop_
_publ_author_name
'Kennedy, Alan R.'
'Kirkhouse, Jennifer B. A.'
'McCarney, Karen M.'
'Puissegur, Olivier'

_publ_section_title
;
 Isostructural behaviour in ammonium and potassium salt forms of
 sulfonated azo dyes.
;
_journal_coeditor_code DG3051
_journal_issue 'Pt 3'
_journal_name_full 'Acta crystallographica. Section C, Structural chemistry'
_journal_page_first 66
_journal_page_last 79
_journal_paper_doi 10.1107/S2053229624001293
_journal_volume 80
_journal_year 2024
_chemical_formula_iupac 'N H4 +, C12 H9 N2 O5 S -, 2H2 O1'
_chemical_formula_moiety 'N H4 +, C12 H9 N2 O5 S -, 2(H2 O1)'
_chemical_formula_sum 'C12 H17 N3 O7 S'
_chemical_formula_weight 347.34
_chemical_name_systematic
;
Ammonium 4-[2-(2,4-dihydroxyphenyl)diazen-1-yl]benzenesulfonate dihydrate
;
_space_group_crystal_system triclinic
_space_group_IT_number 2
_space_group_name_Hall '-P 1'
_space_group_name_H-M_alt 'P -1'
_atom_sites_solution_hydrogens mixed
_audit_creation_method SHELXL-2018/3
_cell_angle_alpha 89.7340(10)
_cell_angle_beta 84.7930(10)
_cell_angle_gamma 86.1460(10)
_cell_formula_units_Z 4
_cell_length_a 8.28760(10)
_cell_length_b 10.64040(10)
_cell_length_c 17.4834(3)
_cell_measurement_reflns_used 8081
_cell_measurement_temperature 123(2)
_cell_measurement_theta_max 29.13
_cell_measurement_theta_min 1.00
_cell_volume 1531.91(4)
_computing_cell_refinement
;
<i>DENZO</i> and <i>COLLECT</i> (Otwinowski & Minor, 1997)
;
_computing_data_collection
;
<i>DENZO</i> and <i>COLLECT</i> (Otwinowski & Minor, 1997)
;
_computing_data_reduction
;
<i>DENZO</i> and <i>COLLECT</i> (Otwinowski & Minor, 1997)
;
_computing_publication_material
;
SHELXL2018 in WinGX (Farrugia, 2012)
;
_computing_structure_refinement
;
SHELXL2018 (Sheldrick, 2015<i>b</i>)
;
_computing_structure_solution
;
SIR92 (Altomare <i>et al.</i>,  1994)
;
_diffrn_ambient_temperature 123(2)
_diffrn_measured_fraction_theta_full 0.999
_diffrn_measured_fraction_theta_max 0.997
_diffrn_measurement_device_type 'Enraf--Nonius KappaCCD'
_diffrn_measurement_method 'phi and omega scans'
_diffrn_radiation_type MoK\a
_diffrn_radiation_wavelength 0.71073
_diffrn_reflns_av_R_equivalents 0.0211
_diffrn_reflns_av_unetI/netI 0.0336
_diffrn_reflns_limit_h_max 11
_diffrn_reflns_limit_h_min -11
_diffrn_reflns_limit_k_max 14
_diffrn_reflns_limit_k_min -14
_diffrn_reflns_limit_l_max 23
_diffrn_reflns_limit_l_min -23
_diffrn_reflns_number 15978
_diffrn_reflns_theta_full 26.000
_diffrn_reflns_theta_max 29.116
_diffrn_reflns_theta_min 1.169
_diffrn_source 'sealed tube'
_diffrn_standards_decay_% 0
_diffrn_standards_interval_count 0
_diffrn_standards_number 0
_exptl_absorpt_coefficient_mu 0.252
_exptl_absorpt_correction_type none
_exptl_crystal_colour yellow-orange
_exptl_crystal_density_diffrn 1.506
_exptl_crystal_description rhomb
_exptl_crystal_F_000 728
_exptl_crystal_size_max 0.42
_exptl_crystal_size_mid 0.40
_exptl_crystal_size_min 0.10
_refine_diff_density_max 0.582
_refine_diff_density_min -0.406
_refine_ls_extinction_method none
_refine_ls_goodness_of_fit_ref 1.017
_refine_ls_hydrogen_treatment mixed
_refine_ls_matrix_type full
_refine_ls_number_parameters 495
_refine_ls_number_reflns 8209
_refine_ls_number_restraints 1
_refine_ls_restrained_S_all 1.017
_refine_ls_R_factor_all 0.0492
_refine_ls_R_factor_gt 0.0360
_refine_ls_shift/su_max 0.001
_refine_ls_shift/su_mean 0.000
_refine_ls_structure_factor_coef Fsqd
_refine_ls_weighting_details 'w=1/[\s^2^(Fo^2^)+(0.0395P)^2^+0.8626P] where P=(Fo^2^+2Fc^2^)/3'
_refine_ls_weighting_scheme calc
_refine_ls_wR_factor_gt 0.0878
_refine_ls_wR_factor_ref 0.0943
_reflns_number_gt 6704
_reflns_number_total 8209
_reflns_threshold_expression 'I > 2\s(I)'
_cod_data_source_file dg3051.cif
_cod_data_source_block NH42
_cod_database_code 2312462
_shelx_space_group_comment
;
The symmetry employed for this shelxl refinement is uniquely defined
by the following loop, which should always be used as a source of
symmetry information in preference to the above space-group names.
They are only intended as comments.
;
_shelx_estimated_absorpt_t_min 0.901
_shelx_estimated_absorpt_t_max 0.975

loop_
_space_group_symop_operation_xyz
'x, y, z'
'-x, -y, -z'

loop_
_atom_site_type_symbol
_atom_site_label
_atom_site_fract_x
_atom_site_fract_y
_atom_site_fract_z
_atom_site_U_iso_or_equiv
_atom_site_adp_type
_atom_site_calc_flag
_atom_site_occupancy
_atom_site_disorder_assembly
_atom_site_disorder_group
S S1 0.62192(4) 0.04619(3) 0.10240(2) 0.01709(8) Uani d 1 . .
S S2 0.09636(4) 0.38246(3) 0.12364(2) 0.01713(8) Uani d 1 . .
O O1 0.76850(13) -0.01171(10) 0.06027(6) 0.0214(2) Uani d 1 . .
O O2 0.48499(13) -0.03156(11) 0.09970(6) 0.0271(2) Uani d 1 . .
O O3 0.58719(14) 0.17567(10) 0.07836(6) 0.0260(2) Uani d 1 . .
O O4 0.98516(14) 0.14681(10) 0.75672(6) 0.0219(2) Uani d 1 . .
O O5 0.71395(13) -0.04078(10) 0.56317(6) 0.0222(2) Uani d 1 . .
O O6 0.07572(14) 0.25449(10) 0.09790(6) 0.0242(2) Uani d 1 . .
O O7 0.22672(14) 0.43876(10) 0.07644(6) 0.0250(2) Uani d 1 . .
O O8 -0.05487(13) 0.46083(11) 0.12893(6) 0.0270(2) Uani d 1 . .
O O9 0.52842(13) 0.41871(10) 0.76776(6) 0.0218(2) Uani d 1 . .
O O10 0.51487(14) 0.23392(10) 0.52554(6) 0.0245(2) Uani d 1 . .
O O1W -0.16671(16) 0.71210(13) 0.15040(8) 0.0322(3) Uani d 1 . .
O O2W 0.38515(14) 0.56714(12) 0.88010(7) 0.0275(2) Uani d 1 . .
O O3W 0.71337(14) 0.32285(11) 0.88635(7) 0.0260(2) Uani d 1 . .
O O4W 0.84097(16) -0.00710(11) 0.85537(7) 0.0255(2) Uani d 1 . .
N N1 0.76041(15) 0.05814(11) 0.43032(7) 0.0187(2) Uani d 1 . .
N N2 0.85430(15) 0.13819(11) 0.45120(7) 0.0193(2) Uani d 1 . .
N N3 0.33504(14) 0.35053(11) 0.43444(7) 0.0176(2) Uani d 1 . .
N N4 0.28336(14) 0.43660(11) 0.48284(7) 0.0174(2) Uani d 1 . .
N N5 0.93365(17) 0.16781(13) -0.03240(7) 0.0194(2) Uani d 1 . .
N N6 -0.39612(17) 0.72023(14) 0.04186(8) 0.0233(3) Uani d 1 . .
C C1 0.66330(17) 0.05333(13) 0.19978(7) 0.0162(3) Uani d 1 . .
C C2 0.77120(17) 0.13898(13) 0.22148(8) 0.0192(3) Uani d 1 . .
H H1 0.819914 0.193701 0.184416 0.023 Uiso calc 1 . .
C C3 0.80712(18) 0.14393(13) 0.29746(8) 0.0193(3) Uani d 1 . .
H H2 0.880801 0.201593 0.312773 0.023 Uiso calc 1 . .
C C4 0.73336(17) 0.06287(13) 0.35112(8) 0.0179(3) Uani d 1 . .
C C5 0.62652(18) -0.02228(14) 0.32902(8) 0.0201(3) Uani d 1 . .
H H3 0.577284 -0.076857 0.366013 0.024 Uiso calc 1 . .
C C6 0.59143(18) -0.02792(14) 0.25305(8) 0.0196(3) Uani d 1 . .
H 4H 0.519150 -0.086608 0.237650 0.023 Uiso calc 1 . .
C C7 0.88081(17) 0.13237(13) 0.52941(8) 0.0181(3) Uani d 1 . .
C C8 0.98383(18) 0.21938(14) 0.55419(8) 0.0213(3) Uani d 1 . .
H H5 1.030580 0.276831 0.518260 0.026 Uiso calc 1 . .
C C9 1.01927(18) 0.22375(14) 0.62985(8) 0.0207(3) Uani d 1 . .
H H6 1.090060 0.283074 0.645886 0.025 Uiso calc 1 . .
C C10 0.94882(17) 0.13902(13) 0.68248(8) 0.0180(3) Uani d 1 . .
C C11 0.84685(17) 0.05103(13) 0.65983(8) 0.0184(3) Uani d 1 . .
H H8 0.800804 -0.005918 0.696292 0.022 Uiso calc 1 . .
C C12 0.81178(17) 0.04618(13) 0.58317(8) 0.0175(3) Uani d 1 . .
C C13 0.15837(16) 0.37139(13) 0.21753(8) 0.0166(3) Uani d 1 . .
C C14 0.08726(18) 0.45338(14) 0.27459(8) 0.0219(3) Uani d 1 . .
H H10 0.001186 0.512467 0.263835 0.026 Uiso calc 1 . .
C C15 0.14229(18) 0.44866(14) 0.34716(8) 0.0221(3) Uani d 1 . .
H H11 0.094605 0.504738 0.386260 0.027 Uiso calc 1 . .
C C16 0.26783(17) 0.36126(13) 0.36236(8) 0.0169(3) Uani d 1 . .
C C17 0.33736(18) 0.27771(13) 0.30555(8) 0.0195(3) Uani d 1 . .
H H12 0.421320 0.217035 0.316760 0.023 Uiso calc 1 . .
C C18 0.28372(17) 0.28334(13) 0.23264(8) 0.0195(3) Uani d 1 . .
H H13 0.331939 0.227749 0.193401 0.023 Uiso calc 1 . .
C C19 0.34935(16) 0.42642(13) 0.55348(8) 0.0162(3) Uani d 1 . .
C C20 0.29766(17) 0.52133(13) 0.60747(8) 0.0188(3) Uani d 1 . .
H H14 0.222998 0.587727 0.594106 0.023 Uiso calc 1 . .
C C21 0.35318(18) 0.52007(14) 0.67955(8) 0.0196(3) Uani d 1 . .
H H15 0.314923 0.583618 0.716005 0.023 Uiso calc 1 . .
C C22 0.46707(17) 0.42355(13) 0.69833(8) 0.0172(3) Uani d 1 . .
C C23 0.52292(18) 0.32983(13) 0.64569(8) 0.0189(3) Uani d 1 . .
H H17 0.601645 0.266207 0.658768 0.023 Uiso calc 1 . .
C C24 0.46361(17) 0.32899(13) 0.57373(8) 0.0172(3) Uani d 1 . .
H H1H 0.939(3) 0.092(2) 0.7835(12) 0.037(6) Uiso d 1 . .
H H2H 0.708(3) -0.022(2) 0.5086(15) 0.062(7) Uiso d 1 . .
H H3H 0.477(3) 0.473(2) 0.7984(13) 0.042(6) Uiso d 1 . .
H H4H 0.464(3) 0.254(2) 0.4811(15) 0.060(7) Uiso d 1 . .
H H1N 1.013(2) 0.1347(18) -0.0556(11) 0.023(5) Uiso d 1 . .
H H2N 0.871(3) 0.109(2) -0.0084(13) 0.042(6) Uiso d 1 . .
H H3N 0.868(3) 0.218(2) -0.0635(13) 0.045(6) Uiso d 1 . .
H H4N 0.966(3) 0.216(2) 0.0036(14) 0.047(6) Uiso d 1 . .
H H5N -0.354(3) 0.663(2) 0.0065(13) 0.040(6) Uiso d 1 . .
H H6N -0.329(3) 0.7249(19) 0.0805(13) 0.040(6) Uiso d 1 . .
H H7N -0.495(3) 0.697(2) 0.0640(13) 0.042(6) Uiso d 1 . .
H H8N -0.412(3) 0.790(2) 0.0202(13) 0.043(6) Uiso d 1 . .
H H1W -0.123(3) 0.640(3) 0.1495(14) 0.055(7) Uiso d 1 . .
H H2W -0.131(3) 0.754(2) 0.1849(15) 0.055(7) Uiso d 1 . .
H H3W 0.403(3) 0.641(2) 0.8893(14) 0.050(7) Uiso d 1 . .
H H4W 0.2803(12) 0.566(2) 0.8824(13) 0.048(6) Uiso d 1 . .
H H5W 0.733(3) 0.400(2) 0.8992(14) 0.055(7) Uiso d 1 . .
H H6W 0.691(3) 0.330(3) 0.8338(17) 0.078(9) Uiso d 1 . .
H H7W 0.744(3) 0.0001(19) 0.8695(12) 0.031(5) Uiso d 1 . .
H H8W 0.868(3) -0.080(2) 0.8637(13) 0.048(7) Uiso d 1 . .

loop_
_atom_site_aniso_label
_atom_site_aniso_U_11
_atom_site_aniso_U_22
_atom_site_aniso_U_33
_atom_site_aniso_U_12
_atom_site_aniso_U_13
_atom_site_aniso_U_23
S1 0.01834(17) 0.01888(16) 0.01370(15) 0.00414(13) -0.00344(12) -0.00218(12)
S2 0.01813(17) 0.01791(16) 0.01587(16) -0.00119(12) -0.00427(12) -0.00132(12)
O1 0.0217(5) 0.0244(5) 0.0167(5) 0.0061(4) 0.0000(4) -0.0011(4)
O2 0.0231(6) 0.0357(6) 0.0236(5) -0.0038(5) -0.0060(4) -0.0062(5)
O3 0.0384(6) 0.0202(5) 0.0191(5) 0.0095(5) -0.0100(5) -0.0017(4)
O4 0.0276(6) 0.0249(5) 0.0145(5) -0.0060(4) -0.0055(4) -0.0014(4)
O5 0.0265(6) 0.0235(5) 0.0178(5) -0.0075(4) -0.0045(4) 0.0006(4)
O6 0.0331(6) 0.0195(5) 0.0216(5) -0.0045(4) -0.0096(4) -0.0020(4)
O7 0.0296(6) 0.0279(6) 0.0180(5) -0.0084(5) -0.0002(4) 0.0000(4)
O8 0.0236(6) 0.0316(6) 0.0261(6) 0.0074(5) -0.0099(4) -0.0045(5)
O9 0.0244(5) 0.0248(5) 0.0166(5) 0.0030(4) -0.0066(4) -0.0026(4)
O10 0.0310(6) 0.0225(5) 0.0192(5) 0.0092(4) -0.0058(4) -0.0052(4)
O1W 0.0351(7) 0.0257(6) 0.0388(7) -0.0025(5) -0.0192(6) -0.0029(5)
O2W 0.0237(6) 0.0269(6) 0.0318(6) -0.0001(5) -0.0027(5) -0.0081(5)
O3W 0.0290(6) 0.0232(6) 0.0265(6) -0.0016(5) -0.0067(5) 0.0022(4)
O4W 0.0249(6) 0.0235(6) 0.0275(6) -0.0009(5) 0.0009(5) 0.0017(4)
N1 0.0186(6) 0.0194(6) 0.0173(6) 0.0027(5) -0.0010(5) -0.0013(4)
N2 0.0188(6) 0.0196(6) 0.0189(6) 0.0018(5) -0.0002(5) 0.0001(4)
N3 0.0187(6) 0.0179(6) 0.0162(5) -0.0015(5) -0.0015(4) -0.0005(4)
N4 0.0164(6) 0.0188(6) 0.0172(5) -0.0022(4) -0.0011(4) -0.0008(4)
N5 0.0207(6) 0.0213(6) 0.0163(6) -0.0015(5) -0.0026(5) -0.0031(5)
N6 0.0210(7) 0.0251(7) 0.0237(7) 0.0024(5) -0.0043(5) -0.0014(6)
C1 0.0167(6) 0.0186(6) 0.0129(6) 0.0039(5) -0.0027(5) -0.0013(5)
C2 0.0205(7) 0.0207(7) 0.0162(6) 0.0001(5) -0.0024(5) 0.0014(5)
C3 0.0196(7) 0.0202(7) 0.0184(6) 0.0009(5) -0.0043(5) -0.0015(5)
C4 0.0193(7) 0.0198(7) 0.0137(6) 0.0069(5) -0.0024(5) -0.0001(5)
C5 0.0209(7) 0.0213(7) 0.0172(6) 0.0013(6) 0.0004(5) 0.0025(5)
C6 0.0200(7) 0.0203(7) 0.0185(7) -0.0007(5) -0.0022(5) -0.0007(5)
C7 0.0179(7) 0.0200(7) 0.0158(6) 0.0041(5) -0.0016(5) -0.0012(5)
C8 0.0221(7) 0.0219(7) 0.0196(7) -0.0006(6) -0.0011(5) 0.0003(5)
C9 0.0222(7) 0.0201(7) 0.0202(7) -0.0014(6) -0.0045(6) -0.0021(5)
C10 0.0181(7) 0.0200(7) 0.0158(6) 0.0031(5) -0.0041(5) -0.0037(5)
C11 0.0187(7) 0.0196(7) 0.0167(6) 0.0001(5) -0.0015(5) -0.0016(5)
C12 0.0156(6) 0.0176(6) 0.0190(6) 0.0018(5) -0.0020(5) -0.0047(5)
C13 0.0158(6) 0.0196(6) 0.0150(6) -0.0034(5) -0.0025(5) -0.0011(5)
C14 0.0207(7) 0.0253(7) 0.0192(7) 0.0051(6) -0.0040(5) -0.0027(6)
C15 0.0234(7) 0.0254(7) 0.0169(6) 0.0043(6) -0.0022(6) -0.0052(5)
C16 0.0169(6) 0.0179(6) 0.0163(6) -0.0038(5) -0.0026(5) 0.0005(5)
C17 0.0191(7) 0.0186(7) 0.0210(7) 0.0021(5) -0.0048(5) -0.0015(5)
C18 0.0191(7) 0.0196(7) 0.0197(7) 0.0008(5) -0.0029(5) -0.0045(5)
C19 0.0152(6) 0.0181(6) 0.0157(6) -0.0022(5) -0.0022(5) 0.0004(5)
C20 0.0173(7) 0.0187(7) 0.0202(7) 0.0015(5) -0.0027(5) -0.0004(5)
C21 0.0197(7) 0.0204(7) 0.0183(6) 0.0009(5) -0.0016(5) -0.0028(5)
C22 0.0174(6) 0.0197(6) 0.0151(6) -0.0042(5) -0.0028(5) 0.0010(5)
C23 0.0205(7) 0.0172(6) 0.0190(6) 0.0020(5) -0.0039(5) 0.0003(5)
C24 0.0188(7) 0.0162(6) 0.0164(6) -0.0017(5) 0.0002(5) -0.0015(5)

loop_
_atom_type_symbol
_atom_type_description
_atom_type_scat_dispersion_real
_atom_type_scat_dispersion_imag
_atom_type_scat_source
S S 0.1246 0.1234 'International Tables Vol C Tables 4.2.6.8 and 6.1.1.4'
O O 0.0106 0.0060 'International Tables Vol C Tables 4.2.6.8 and 6.1.1.4'
N N 0.0061 0.0033 'International Tables Vol C Tables 4.2.6.8 and 6.1.1.4'
C C 0.0033 0.0016 'International Tables Vol C Tables 4.2.6.8 and 6.1.1.4'
H H 0.0000 0.0000 'International Tables Vol C Tables 4.2.6.8 and 6.1.1.4'

loop_
_geom_angle_atom_site_label_1
_geom_angle_atom_site_label_2
_geom_angle_atom_site_label_3
_geom_angle_site_symmetry_1
_geom_angle_site_symmetry_3
_geom_angle
_geom_angle_publ_flag
O2 S1 O3 . . 113.29(7) ?
O2 S1 O1 . . 111.57(6) ?
O3 S1 O1 . . 111.92(7) ?
O2 S1 C1 . . 106.74(7) ?
O3 S1 C1 . . 106.36(6) ?
O1 S1 C1 . . 106.44(6) ?
O8 S2 O7 . . 112.77(7) ?
O8 S2 O6 . . 112.41(7) ?
O7 S2 O6 . . 110.95(7) ?
O8 S2 C13 . . 106.48(6) ?
O7 S2 C13 . . 106.47(6) ?
O6 S2 C13 . . 107.32(6) ?
C10 O4 H1H . . 110.2(15) ?
C12 O5 H2H . . 101.5(15) ?
C22 O9 H3H . . 110.6(15) ?
C24 O10 H4H . . 103.8(15) ?
H1W O1W H2W . . 109(2) ?
H3W O2W H4W . . 105(2) ?
H5W O3W H6W . . 104(2) ?
H7W O4W H8W . . 104(2) ?
N2 N1 C4 . . 114.84(12) ?
N1 N2 C7 . . 114.40(12) ?
N4 N3 C16 . . 114.71(11) ?
N3 N4 C19 . . 114.81(11) ?
H1N N5 H2N . . 111.0(18) ?
H1N N5 H3N . . 113.3(19) ?
H2N N5 H3N . . 108.3(19) ?
H1N N5 H4N . . 108.0(19) ?
H2N N5 H4N . . 107.7(19) ?
H3N N5 H4N . . 108.4(19) ?
H5N N6 H6N . . 110.5(18) ?
H5N N6 H7N . . 110.3(19) ?
H6N N6 H7N . . 107.0(18) ?
H5N N6 H8N . . 109(2) ?
H6N N6 H8N . . 112(2) ?
H7N N6 H8N . . 108(2) ?
C6 C1 C2 . . 120.97(12) ?
C6 C1 S1 . . 119.83(11) ?
C2 C1 S1 . . 119.18(11) ?
C3 C2 C1 . . 119.78(13) ?
C3 C2 H1 . . 120.1 ?
C1 C2 H1 . . 120.1 ?
C2 C3 C4 . . 119.12(13) ?
C2 C3 H2 . . 120.4 ?
C4 C3 H2 . . 120.4 ?
C5 C4 C3 . . 120.73(13) ?
C5 C4 N1 . . 114.64(13) ?
C3 C4 N1 . . 124.62(13) ?
C6 C5 C4 . . 120.20(13) ?
C6 C5 H3 . . 119.9 ?
C4 C5 H3 . . 119.9 ?
C5 C6 C1 . . 119.19(13) ?
C5 C6 4H . . 120.4 ?
C1 C6 4H . . 120.4 ?
C8 C7 N2 . . 115.77(13) ?
C8 C7 C12 . . 119.15(13) ?
N2 C7 C12 . . 125.08(13) ?
C9 C8 C7 . . 121.46(14) ?
C9 C8 H5 . . 119.3 ?
C7 C8 H5 . . 119.3 ?
C8 C9 C10 . . 118.78(14) ?
C8 C9 H6 . . 120.6 ?
C10 C9 H6 . . 120.6 ?
O4 C10 C11 . . 121.49(13) ?
O4 C10 C9 . . 117.21(13) ?
C11 C10 C9 . . 121.31(13) ?
C10 C11 C12 . . 119.88(13) ?
C10 C11 H8 . . 120.1 ?
C12 C11 H8 . . 120.1 ?
O5 C12 C11 . . 118.27(13) ?
O5 C12 C7 . . 122.31(12) ?
C11 C12 C7 . . 119.42(13) ?
C14 C13 C18 . . 120.74(13) ?
C14 C13 S2 . . 120.09(11) ?
C18 C13 S2 . . 119.11(10) ?
C15 C14 C13 . . 119.86(13) ?
C15 C14 H10 . . 120.1 ?
C13 C14 H10 . . 120.1 ?
C14 C15 C16 . . 119.56(13) ?
C14 C15 H11 . . 120.2 ?
C16 C15 H11 . . 120.2 ?
C15 C16 C17 . . 120.60(13) ?
C15 C16 N3 . . 123.87(12) ?
C17 C16 N3 . . 115.52(12) ?
C18 C17 C16 . . 119.88(13) ?
C18 C17 H12 . . 120.1 ?
C16 C17 H12 . . 120.1 ?
C17 C18 C13 . . 119.34(13) ?
C17 C18 H13 . . 120.3 ?
C13 C18 H13 . . 120.3 ?
N4 C19 C20 . . 116.23(12) ?
N4 C19 C24 . . 125.04(12) ?
C20 C19 C24 . . 118.73(12) ?
C21 C20 C19 . . 121.30(13) ?
C21 C20 H14 . . 119.3 ?
C19 C20 H14 . . 119.3 ?
C20 C21 C22 . . 119.15(13) ?
C20 C21 H15 . . 120.4 ?
C22 C21 H15 . . 120.4 ?
O9 C22 C23 . . 117.27(12) ?
O9 C22 C21 . . 121.83(12) ?
C23 C22 C21 . . 120.89(12) ?
C22 C23 C24 . . 120.02(13) ?
C22 C23 H17 . . 120.0 ?
C24 C23 H17 . . 120.0 ?
O10 C24 C23 . . 118.42(12) ?
O10 C24 C19 . . 121.70(12) ?
C23 C24 C19 . . 119.87(12) ?

loop_
_geom_bond_atom_site_label_1
_geom_bond_atom_site_label_2
_geom_bond_site_symmetry_2
_geom_bond_distance
_geom_bond_publ_flag
S1 O2 . 1.4529(12) ?
S1 O3 . 1.4564(11) ?
S1 O1 . 1.4624(10) ?
S1 C1 . 1.7700(13) ?
S2 O8 . 1.4539(11) ?
S2 O7 . 1.4586(11) ?
S2 O6 . 1.4617(11) ?
S2 C13 . 1.7653(14) ?
O4 C10 . 1.3629(16) ?
O4 H1H . 0.84(2) ?
O5 C12 . 1.3383(17) ?
O5 H2H . 0.98(3) ?
O9 C22 . 1.3574(16) ?
O9 H3H . 0.85(2) ?
O10 C24 . 1.3413(16) ?
O10 H4H . 0.93(3) ?
O1W H1W . 0.82(3) ?
O1W H2W . 0.84(3) ?
O2W H3W . 0.83(3) ?
O2W H4W . 0.867(10) ?
O3W H5W . 0.88(3) ?
O3W H6W . 0.95(3) ?
O4W H7W . 0.81(2) ?
O4W H8W . 0.81(3) ?
N1 N2 . 1.2680(17) ?
N1 C4 . 1.4227(17) ?
N2 C7 . 1.4050(17) ?
N3 N4 . 1.2756(16) ?
N3 C16 . 1.4244(17) ?
N4 C19 . 1.3963(17) ?
N5 H1N . 0.80(2) ?
N5 H2N . 0.92(2) ?
N5 H3N . 0.94(2) ?
N5 H4N . 0.89(2) ?
N6 H5N . 0.90(2) ?
N6 H6N . 0.92(2) ?
N6 H7N . 0.92(2) ?
N6 H8N . 0.84(2) ?
C1 C6 . 1.389(2) ?
C1 C2 . 1.396(2) ?
C2 C3 . 1.3896(19) ?
C2 H1 . 0.9500 ?
C3 C4 . 1.399(2) ?
C3 H2 . 0.9500 ?
C4 C5 . 1.388(2) ?
C5 C6 . 1.3875(19) ?
C5 H3 . 0.9500 ?
C6 4H . 0.9500 ?
C7 C8 . 1.397(2) ?
C7 C12 . 1.420(2) ?
C8 C9 . 1.382(2) ?
C8 H5 . 0.9500 ?
C9 C10 . 1.402(2) ?
C9 H6 . 0.9500 ?
C10 C11 . 1.385(2) ?
C11 C12 . 1.3990(19) ?
C11 H8 . 0.9500 ?
C13 C14 . 1.3913(19) ?
C13 C18 . 1.3940(19) ?
C14 C15 . 1.3863(19) ?
C14 H10 . 0.9500 ?
C15 C16 . 1.391(2) ?
C15 H11 . 0.9500 ?
C16 C17 . 1.3943(19) ?
C17 C18 . 1.3874(19) ?
C17 H12 . 0.9500 ?
C18 H13 . 0.9500 ?
C19 C20 . 1.4041(19) ?
C19 C24 . 1.4221(19) ?
C20 C21 . 1.3799(19) ?
C20 H14 . 0.9500 ?
C21 C22 . 1.4059(19) ?
C21 H15 . 0.9500 ?
C22 C23 . 1.3874(19) ?
C23 C24 . 1.3919(19) ?
C23 H17 . 0.9500 ?

loop_
_geom_hbond_atom_site_label_D
_geom_hbond_atom_site_label_H
_geom_hbond_atom_site_label_A
_geom_hbond_site_symmetry_A
_geom_hbond_distance_DH
_geom_hbond_distance_HA
_geom_hbond_distance_DA
_geom_hbond_angle_DHA
_geom_hbond_publ_flag
O4 H1H O4W . 0.84(2) 1.81(2) 2.6357(17) 170(2) yes
O5 H2H N1 . 0.98(3) 1.65(3) 2.5535(16) 151(2) yes
O9 H3H O2W . 0.85(2) 1.83(2) 2.6673(16) 168(2) yes
O10 H4H N3 . 0.93(3) 1.69(3) 2.5420(16) 149(2) yes
N5 H1N O1 2_755 0.80(2) 2.16(2) 2.8858(17) 151.1(18) yes
N5 H1N O1W 2_665 0.80(2) 2.627(19) 3.034(2) 113.3(15) yes
N5 H2N O1 . 0.92(2) 1.94(2) 2.8403(18) 168(2) yes
N5 H3N O3W 1_554 0.94(2) 1.91(2) 2.8488(17) 172(2) yes
N5 H4N O6 1_655 0.89(2) 2.01(2) 2.8425(16) 156(2) yes
N6 H5N S2 2_565 0.90(2) 2.99(2) 3.7547(15) 143.5(17) yes
N6 H5N O7 2_565 0.90(2) 1.99(2) 2.8804(18) 168(2) yes
N6 H6N O1W . 0.92(2) 1.90(2) 2.8027(18) 169.7(19) yes
N6 H7N O3W 2_566 0.92(2) 1.96(2) 2.8733(19) 170.4(19) yes
N6 H8N O2 1_465 0.84(2) 2.42(2) 2.9090(18) 117.8(18) yes
N6 H8N O3 2_565 0.84(2) 2.36(2) 2.9153(17) 123.8(19) yes
O1W H2W O4 2_666 0.84(3) 2.01(3) 2.8150(16) 162(2) yes
O1W H1W O8 . 0.82(3) 1.98(3) 2.7858(17) 166(2) yes
O2W H3W O3 2_666 0.83(3) 2.04(3) 2.8639(16) 171(2) yes
O2W H4W O8 2_566 0.867(10) 1.936(11) 2.7918(17) 169(2) yes
O3W H5W O7 2_666 0.88(3) 1.83(3) 2.7106(16) 179(2) yes
O3W H6W O9 . 0.95(3) 2.04(3) 2.8347(15) 140(2) yes
O4W H7W O2 2_656 0.81(2) 1.94(2) 2.7482(17) 175(2) yes
O4W H8W O6 2_656 0.81(3) 2.01(3) 2.8128(16) 171(2) yes

loop_
_geom_torsion_atom_site_label_1
_geom_torsion_atom_site_label_2
_geom_torsion_atom_site_label_3
_geom_torsion_atom_site_label_4
_geom_torsion_site_symmetry_1
_geom_torsion_site_symmetry_2
_geom_torsion_site_symmetry_3
_geom_torsion_site_symmetry_4
_geom_torsion
_geom_torsion_publ_flag
C4 N1 N2 C7 . . . . -179.73(11) ?
C16 N3 N4 C19 . . . . -179.87(11) ?
O2 S1 C1 C6 . . . . 12.29(13) ?
O3 S1 C1 C6 . . . . 133.52(11) ?
O1 S1 C1 C6 . . . . -106.99(12) ?
O2 S1 C1 C2 . . . . -169.23(11) ?
O3 S1 C1 C2 . . . . -47.99(13) ?
O1 S1 C1 C2 . . . . 71.50(12) ?
C6 C1 C2 C3 . . . . -0.3(2) ?
S1 C1 C2 C3 . . . . -178.79(10) ?
C1 C2 C3 C4 . . . . -0.3(2) ?
C2 C3 C4 C5 . . . . 0.5(2) ?
C2 C3 C4 N1 . . . . 179.66(12) ?
N2 N1 C4 C5 . . . . -178.08(12) ?
N2 N1 C4 C3 . . . . 2.70(19) ?
C3 C4 C5 C6 . . . . 0.0(2) ?
N1 C4 C5 C6 . . . . -179.29(12) ?
C4 C5 C6 C1 . . . . -0.6(2) ?
C2 C1 C6 C5 . . . . 0.8(2) ?
S1 C1 C6 C5 . . . . 179.23(11) ?
N1 N2 C7 C8 . . . . 179.98(12) ?
N1 N2 C7 C12 . . . . 0.06(19) ?
N2 C7 C8 C9 . . . . 179.75(13) ?
C12 C7 C8 C9 . . . . -0.3(2) ?
C7 C8 C9 C10 . . . . -0.4(2) ?
C8 C9 C10 O4 . . . . -179.37(13) ?
C8 C9 C10 C11 . . . . 0.7(2) ?
O4 C10 C11 C12 . . . . 179.74(12) ?
C9 C10 C11 C12 . . . . -0.4(2) ?
C10 C11 C12 O5 . . . . 179.41(12) ?
C10 C11 C12 C7 . . . . -0.3(2) ?
C8 C7 C12 O5 . . . . -179.05(13) ?
N2 C7 C12 O5 . . . . 0.9(2) ?
C8 C7 C12 C11 . . . . 0.7(2) ?
N2 C7 C12 C11 . . . . -179.40(12) ?
O8 S2 C13 C14 . . . . -14.43(14) ?
O7 S2 C13 C14 . . . . 106.13(13) ?
O6 S2 C13 C14 . . . . -135.01(12) ?
O8 S2 C13 C18 . . . . 168.28(12) ?
O7 S2 C13 C18 . . . . -71.16(13) ?
O6 S2 C13 C18 . . . . 47.70(13) ?
C18 C13 C14 C15 . . . . 0.6(2) ?
S2 C13 C14 C15 . . . . -176.62(12) ?
C13 C14 C15 C16 . . . . -0.4(2) ?
C14 C15 C16 C17 . . . . -0.7(2) ?
C14 C15 C16 N3 . . . . 178.73(14) ?
N4 N3 C16 C15 . . . . -7.1(2) ?
N4 N3 C16 C17 . . . . 172.30(13) ?
C15 C16 C17 C18 . . . . 1.5(2) ?
N3 C16 C17 C18 . . . . -178.00(13) ?
C16 C17 C18 C13 . . . . -1.2(2) ?
C14 C13 C18 C17 . . . . 0.1(2) ?
S2 C13 C18 C17 . . . . 177.42(11) ?
N3 N4 C19 C20 . . . . 178.63(12) ?
N3 N4 C19 C24 . . . . -0.9(2) ?
N4 C19 C20 C21 . . . . 179.16(13) ?
C24 C19 C20 C21 . . . . -1.2(2) ?
C19 C20 C21 C22 . . . . 1.7(2) ?
C20 C21 C22 O9 . . . . 178.72(13) ?
C20 C21 C22 C23 . . . . -0.4(2) ?
O9 C22 C23 C24 . . . . 179.45(13) ?
C21 C22 C23 C24 . . . . -1.4(2) ?
C22 C23 C24 O10 . . . . -177.09(13) ?
C22 C23 C24 C19 . . . . 1.9(2) ?
N4 C19 C24 O10 . . . . -2.1(2) ?
C20 C19 C24 O10 . . . . 178.33(13) ?
N4 C19 C24 C23 . . . . 178.99(13) ?
C20 C19 C24 C23 . . . . -0.6(2) ?
